data_7217036
loop_
_publ_author_name
'Rajesh Goud, N.'
'Khan, Ronaq Ali'
'Nangia, Ashwini'

_publ_section_title
;
 Modulating the solubility of sulfacetamide by means of cocrystals
;
_journal_issue 26
_journal_name_full CrystEngComm
_journal_page_first 5859
_journal_paper_doi 10.1039/c4ce00103f
_journal_volume 16
_journal_year 2014
_chemical_formula_moiety 'C8 H10 N2 O3 S, C7 H8 N4 O2'
_chemical_formula_sum 'C15 H18 N6 O5 S'
_chemical_formula_weight 394.41
_chemical_melting_point 444
_chemical_name_common SulfacetamideTheophyllinecocrystal
_chemical_name_systematic N-4-aminophenylsulfonylacetamide1,3-dimethyl-7H-purine-2,6-dione
_space_group_IT_number 2
_symmetry_cell_setting triclinic
_symmetry_space_group_name_Hall '-P 1'
_symmetry_space_group_name_H-M 'P -1'
_atom_sites_solution_hydrogens geom
_atom_sites_solution_primary direct
_atom_sites_solution_secondary difmap
_audit_creation_method SHELXL-97
_cell_angle_alpha 110.234(2)
_cell_angle_beta 106.3650(10)
_cell_angle_gamma 97.2830(10)
_cell_formula_units_Z 4
_cell_length_a 8.6640(7)
_cell_length_b 14.9675(13)
_cell_length_c 15.3632(15)
_cell_measurement_reflns_used 5363
_cell_measurement_temperature 100(2)
_cell_measurement_theta_max 25.97
_cell_measurement_theta_min 2.45
_cell_volume 1737.1(3)
_computing_cell_refinement 'Bruker SMART'
_computing_data_collection 'Bruker SMART'
_computing_data_reduction 'Bruker SAINT'
_computing_molecular_graphics 'Bruker SHELXTL'
_computing_publication_material 'Bruker SHELXTL'
_computing_structure_refinement 'SHELXL-97 (Sheldrick, 1997)'
_computing_structure_solution 'SHELXS-97 (Sheldrick, 1990)'
_diffrn_ambient_temperature 100(2)
_diffrn_measured_fraction_theta_full 0.991
_diffrn_measured_fraction_theta_max 0.991
_diffrn_measurement_device_type 'CCD area detector'
_diffrn_measurement_method 'phi and omega scans'
_diffrn_radiation_monochromator graphite
_diffrn_radiation_source 'fine-focus sealed tube'
_diffrn_radiation_type MoK\a
_diffrn_radiation_wavelength 0.71073
_diffrn_reflns_av_R_equivalents 0.0387
_diffrn_reflns_av_sigmaI/netI 0.0465
_diffrn_reflns_limit_h_max 10
_diffrn_reflns_limit_h_min -10
_diffrn_reflns_limit_k_max 18
_diffrn_reflns_limit_k_min -18
_diffrn_reflns_limit_l_max 18
_diffrn_reflns_limit_l_min -18
_diffrn_reflns_number 18179
_diffrn_reflns_theta_full 26.07
_diffrn_reflns_theta_max 26.07
_diffrn_reflns_theta_min 1.50
_exptl_absorpt_coefficient_mu 0.229
_exptl_absorpt_correction_T_max 0.9470
_exptl_absorpt_correction_T_min 0.8979
_exptl_absorpt_correction_type multi-scan
_exptl_absorpt_process_details Sadabs
_exptl_crystal_colour Colorless
_exptl_crystal_density_diffrn 1.508
_exptl_crystal_density_method 'not measured'
_exptl_crystal_description Block
_exptl_crystal_F_000 824
_exptl_crystal_size_max 0.48
_exptl_crystal_size_mid 0.36
_exptl_crystal_size_min 0.24
_refine_diff_density_max 0.605
_refine_diff_density_min -0.390
_refine_diff_density_rms 0.071
_refine_ls_extinction_method none
_refine_ls_goodness_of_fit_ref 0.953
_refine_ls_hydrogen_treatment mixed
_refine_ls_matrix_type full
_refine_ls_number_parameters 525
_refine_ls_number_reflns 6823
_refine_ls_number_restraints 0
_refine_ls_restrained_S_all 0.953
_refine_ls_R_factor_all 0.0590
_refine_ls_R_factor_gt 0.0505
_refine_ls_shift/su_max 0.002
_refine_ls_shift/su_mean 0.000
_refine_ls_structure_factor_coef Fsqd
_refine_ls_weighting_details 'calc w=1/[\s^2^(Fo^2^)+(0.0701P)^2^+1.8533P] where P=(Fo^2^+2Fc^2^)/3'
_refine_ls_weighting_scheme calc
_refine_ls_wR_factor_gt 0.1232
_refine_ls_wR_factor_ref 0.1297
_reflns_number_gt 5929
_reflns_number_total 6823
_reflns_threshold_expression >2sigma(I)
_cod_data_source_file c4ce00103f2.cif
_cod_data_source_block SACT-THEO
_cod_depositor_comments
;
The following automatic conversions were performed:

'_symmetry_cell_setting' value 'Triclinic' changed to 'triclinic'
according to
/usr/data/users/saulius/crontab/automatic-downloads/current/RSC/lib/dictionaries/cif_core.dic
dictionary named 'cif_core.dic' version 2.4.2 from
2011-04-26.

'_exptl_absorpt_correction_type' value 'Multi-Scan'
changed to 'multi-scan' according to
/usr/data/users/saulius/crontab/automatic-downloads/current/RSC/lib/dictionaries/cif_core.dic
dictionary named 'cif_core.dic' version 2.4.2 from 2011-04-26.

Automatic conversion script
Id: cif_fix_values 2281 2013-09-26 08:29:07Z andrius 
;
_cod_original_sg_symbol_H-M 'P-1   '
_cod_database_code 7217036

loop_
_symmetry_equiv_pos_as_xyz
'x, y, z'
'-x, -y, -z'

loop_
_atom_site_label
_atom_site_type_symbol
_atom_site_fract_x
_atom_site_fract_y
_atom_site_fract_z
_atom_site_U_iso_or_equiv
_atom_site_adp_type
_atom_site_occupancy
_atom_site_symmetry_multiplicity
_atom_site_calc_flag
_atom_site_refinement_flags
S1 S 0.99711(7) 0.11307(4) 0.17353(4) 0.01745(15) Uani 1 1 d .
S2 S 0.72334(7) 0.61175(4) 0.17688(4) 0.01542(14) Uani 1 1 d .
O3 O 0.72130(19) -0.05848(12) 0.03162(12) 0.0197(4) Uani 1 1 d .
O6 O 0.79450(19) 0.44775(12) 0.03293(12) 0.0190(4) Uani 1 1 d .
O4 O 0.69800(19) 0.64010(12) 0.09529(12) 0.0198(4) Uani 1 1 d .
O2 O 0.9490(2) 0.14130(12) 0.09197(13) 0.0229(4) Uani 1 1 d .
O8 O 0.3673(2) 0.37690(13) 0.46182(12) 0.0261(4) Uani 1 1 d .
O7 O -0.1122(2) 0.38857(12) 0.24864(12) 0.0219(4) Uani 1 1 d .
O1 O 1.1617(2) 0.15738(12) 0.24613(13) 0.0247(4) Uani 1 1 d .
O5 O 0.6451(2) 0.65082(12) 0.24781(12) 0.0213(4) Uani 1 1 d .
N8 N 0.0964(2) 0.41371(14) 0.12260(15) 0.0175(4) Uani 1 1 d .
N4 N 0.6447(2) 0.49110(14) 0.13296(14) 0.0168(4) Uani 1 1 d .
N5 N 0.1303(2) 0.38210(14) 0.35441(14) 0.0187(4) Uani 1 1 d .
N7 N 0.3677(2) 0.42396(14) 0.17521(14) 0.0179(4) Uani 1 1 d .
N1 N 0.9915(3) -0.00607(15) 0.13162(15) 0.0182(4) Uani 1 1 d .
N3 N 1.4337(3) 0.65355(16) 0.37045(17) 0.0229(5) Uani 1 1 d .
N2 N 0.5084(3) 0.17141(17) 0.37408(18) 0.0250(5) Uani 1 1 d .
C8 C 0.8687(3) -0.18080(17) 0.04281(18) 0.0212(5) Uani 1 1 d .
H8A H 0.8317 -0.2057 0.0867 0.032 Uiso 1 1 calc R
H8B H 0.9851 -0.1821 0.0527 0.032 Uiso 1 1 calc R
H8C H 0.7999 -0.2223 -0.0262 0.032 Uiso 1 1 calc R
N6 N 0.3842(2) 0.39648(14) 0.32448(14) 0.0181(4) Uani 1 1 d .
C9 C 0.9349(3) 0.63251(16) 0.23729(17) 0.0164(5) Uani 1 1 d .
C19 C 0.1336(3) 0.39973(16) 0.20973(17) 0.0162(5) Uani 1 1 d .
C18 C 0.3002(3) 0.40589(16) 0.23908(17) 0.0160(5) Uani 1 1 d .
C16 C 0.6132(3) 0.31774(17) 0.03940(18) 0.0220(5) Uani 1 1 d .
H16A H 0.5384 0.2887 -0.0298 0.033 Uiso 1 1 calc R
H16B H 0.5499 0.3136 0.0822 0.033 Uiso 1 1 calc R
H16C H 0.6996 0.2819 0.0476 0.033 Uiso 1 1 calc R
C6 C 0.8816(3) 0.11904(17) 0.32226(17) 0.0191(5) Uani 1 1 d .
H6 H 0.9810 0.1034 0.3512 0.023 Uiso 1 1 calc R
C1 C 0.8513(3) 0.12781(17) 0.23187(17) 0.0169(5) Uani 1 1 d .
C4 C 0.6196(3) 0.15535(17) 0.32699(17) 0.0188(5) Uani 1 1 d .
C3 C 0.5906(3) 0.16329(17) 0.23562(17) 0.0187(5) Uani 1 1 d .
H3 H 0.4908 0.1781 0.2058 0.022 Uiso 1 1 calc R
C20 C 0.0348(3) 0.38946(16) 0.26729(17) 0.0167(5) Uani 1 1 d .
C15 C 0.6923(3) 0.42339(17) 0.06720(17) 0.0173(5) Uani 1 1 d .
C2 C 0.7052(3) 0.14984(17) 0.18865(17) 0.0181(5) Uani 1 1 d .
H2 H 0.6845 0.1556 0.1270 0.022 Uiso 1 1 calc R
C11 C 1.1587(3) 0.64243(18) 0.37744(18) 0.0204(5) Uani 1 1 d .
H11 H 1.1973 0.6436 0.4423 0.024 Uiso 1 1 calc R
C12 C 1.2722(3) 0.65059(16) 0.32906(17) 0.0178(5) Uani 1 1 d .
C5 C 0.7679(3) 0.13296(17) 0.36964(18) 0.0202(5) Uani 1 1 d .
H5 H 0.7897 0.1274 0.4315 0.024 Uiso 1 1 calc R
C10 C 0.9919(3) 0.63269(17) 0.33200(17) 0.0194(5) Uani 1 1 d .
H10 H 0.9162 0.6261 0.3650 0.023 Uiso 1 1 calc R
C14 C 1.0471(3) 0.64495(16) 0.18993(17) 0.0171(5) Uani 1 1 d .
H14 H 1.0086 0.6468 0.1264 0.021 Uiso 1 1 calc R
C13 C 1.2133(3) 0.65447(17) 0.23539(17) 0.0188(5) Uani 1 1 d .
H13 H 1.2891 0.6638 0.2033 0.023 Uiso 1 1 calc R
C17 C 0.2994(3) 0.38443(17) 0.38436(17) 0.0193(5) Uani 1 1 d .
C7 C 0.8525(3) -0.07795(17) 0.06598(16) 0.0165(5) Uani 1 1 d .
C21 C 0.2382(3) 0.42890(17) 0.10605(17) 0.0191(5) Uani 1 1 d .
H21 H 0.2468 0.4419 0.0510 0.023 Uiso 1 1 calc R
C23 C 0.5639(3) 0.40689(19) 0.35543(19) 0.0239(5) Uani 1 1 d .
H23A H 0.6218 0.4765 0.3941 0.036 Uiso 1 1 calc R
H23B H 0.5956 0.3816 0.2968 0.036 Uiso 1 1 calc R
H23C H 0.5947 0.3695 0.3961 0.036 Uiso 1 1 calc R
C22 C 0.0449(3) 0.37028(19) 0.42097(18) 0.0248(5) Uani 1 1 d .
H22A H 0.0732 0.3165 0.4397 0.037 Uiso 1 1 calc R
H22B H -0.0754 0.3550 0.3872 0.037 Uiso 1 1 calc R
H22C H 0.0799 0.4314 0.4805 0.037 Uiso 1 1 calc R
O9 O 0.8118(2) 0.88232(13) 0.26849(13) 0.0251(4) Uani 1 1 d .
O10 O 0.5076(2) 0.88928(13) 0.47022(13) 0.0292(4) Uani 1 1 d .
N12 N 0.5088(2) 0.91781(15) 0.13412(15) 0.0186(4) Uani 1 1 d .
C26 C 0.5368(3) 0.90160(17) 0.21964(17) 0.0175(5) Uani 1 1 d .
N10 N 0.3809(2) 0.90278(14) 0.32599(14) 0.0190(4) Uani 1 1 d .
N11 N 0.2843(2) 0.93180(14) 0.17577(14) 0.0184(4) Uani 1 1 d .
N9 N 0.6537(2) 0.88071(15) 0.36617(15) 0.0211(4) Uani 1 1 d .
C28 C 0.3587(3) 0.93596(17) 0.11155(17) 0.0189(5) Uani 1 1 d .
H28 H 0.3101 0.9503 0.0558 0.023 Uiso 1 1 calc R
C25 C 0.3975(3) 0.91096(16) 0.24292(17) 0.0172(5) Uani 1 1 d .
C27 C 0.6801(3) 0.88694(17) 0.28145(18) 0.0196(5) Uani 1 1 d .
C30 C 0.2274(3) 0.9111(2) 0.3470(2) 0.0268(6) Uani 1 1 d .
H30A H 0.2269 0.8889 0.3999 0.040 Uiso 1 1 calc R
H30B H 0.1317 0.8701 0.2871 0.040 Uiso 1 1 calc R
H30C H 0.2209 0.9798 0.3679 0.040 Uiso 1 1 calc R
C24 C 0.5128(3) 0.89101(17) 0.39241(17) 0.0210(5) Uani 1 1 d .
C29 C 0.7908(3) 0.86403(19) 0.43524(19) 0.0273(6) Uani 1 1 d .
H29A H 0.8628 0.9274 0.4859 0.041 Uiso 1 1 calc R
H29B H 0.8552 0.8277 0.3990 0.041 Uiso 1 1 calc R
H29C H 0.7460 0.8258 0.4670 0.041 Uiso 1 1 calc R
H4 H 0.577(3) 0.474(2) 0.157(2) 0.022(7) Uiso 1 1 d .
H3A H 1.499(4) 0.652(2) 0.339(2) 0.029(8) Uiso 1 1 d .
H8D H 0.007(4) 0.423(2) 0.092(2) 0.021(7) Uiso 1 1 d .
H2A H 0.411(4) 0.174(2) 0.342(2) 0.034(8) Uiso 1 1 d .
H2B H 0.517(4) 0.158(2) 0.424(2) 0.029(8) Uiso 1 1 d .
H12A H 0.576(5) 0.924(3) 0.104(3) 0.055(11) Uiso 1 1 d .
H3B H 1.470(4) 0.647(2) 0.426(3) 0.043(10) Uiso 1 1 d .
H1 H 1.077(4) -0.021(3) 0.155(3) 0.050(10) Uiso 1 1 d .

loop_
_atom_site_aniso_label
_atom_site_aniso_U_11
_atom_site_aniso_U_22
_atom_site_aniso_U_33
_atom_site_aniso_U_23
_atom_site_aniso_U_13
_atom_site_aniso_U_12
S1 0.0159(3) 0.0170(3) 0.0197(3) 0.0070(2) 0.0070(2) 0.0042(2)
S2 0.0141(3) 0.0166(3) 0.0159(3) 0.0070(2) 0.0050(2) 0.0042(2)
O3 0.0160(8) 0.0248(9) 0.0196(9) 0.0107(7) 0.0058(7) 0.0057(7)
O6 0.0175(8) 0.0237(9) 0.0187(8) 0.0104(7) 0.0074(7) 0.0074(7)
O4 0.0175(8) 0.0221(9) 0.0211(9) 0.0109(7) 0.0056(7) 0.0059(7)
O2 0.0253(9) 0.0234(9) 0.0262(9) 0.0131(8) 0.0130(7) 0.0081(7)
O8 0.0299(10) 0.0314(10) 0.0173(9) 0.0114(8) 0.0046(7) 0.0127(8)
O7 0.0162(9) 0.0276(9) 0.0250(9) 0.0124(8) 0.0087(7) 0.0066(7)
O1 0.0169(9) 0.0219(9) 0.0282(10) 0.0047(7) 0.0051(7) 0.0026(7)
O5 0.0196(8) 0.0230(9) 0.0213(9) 0.0070(7) 0.0091(7) 0.0059(7)
N8 0.0148(10) 0.0203(10) 0.0182(10) 0.0095(8) 0.0042(8) 0.0051(8)
N4 0.0132(9) 0.0211(11) 0.0182(10) 0.0094(8) 0.0069(8) 0.0031(8)
N5 0.0212(10) 0.0198(10) 0.0175(10) 0.0090(8) 0.0079(8) 0.0062(8)
N7 0.0171(10) 0.0182(10) 0.0182(10) 0.0062(8) 0.0075(8) 0.0037(8)
N1 0.0157(10) 0.0196(11) 0.0202(11) 0.0082(9) 0.0059(8) 0.0074(8)
N3 0.0166(11) 0.0316(12) 0.0202(11) 0.0103(10) 0.0054(9) 0.0072(9)
N2 0.0240(12) 0.0340(13) 0.0236(12) 0.0152(10) 0.0115(10) 0.0116(10)
C8 0.0215(12) 0.0192(12) 0.0246(13) 0.0098(10) 0.0093(10) 0.0051(10)
N6 0.0162(10) 0.0204(10) 0.0173(10) 0.0086(8) 0.0031(8) 0.0067(8)
C9 0.0140(11) 0.0147(11) 0.0187(12) 0.0055(9) 0.0049(9) 0.0026(9)
C19 0.0159(11) 0.0150(11) 0.0169(11) 0.0064(9) 0.0044(9) 0.0044(9)
C18 0.0172(11) 0.0132(11) 0.0163(11) 0.0049(9) 0.0052(9) 0.0034(9)
C16 0.0206(12) 0.0187(12) 0.0231(13) 0.0069(10) 0.0042(10) 0.0049(10)
C6 0.0191(12) 0.0161(12) 0.0189(12) 0.0065(9) 0.0025(9) 0.0048(9)
C1 0.0161(11) 0.0163(11) 0.0181(12) 0.0070(9) 0.0057(9) 0.0043(9)
C4 0.0215(12) 0.0138(11) 0.0200(12) 0.0049(9) 0.0090(10) 0.0024(9)
C3 0.0181(12) 0.0170(12) 0.0189(12) 0.0063(9) 0.0039(9) 0.0056(9)
C20 0.0192(12) 0.0123(11) 0.0177(12) 0.0053(9) 0.0061(9) 0.0033(9)
C15 0.0139(11) 0.0204(12) 0.0152(11) 0.0079(9) 0.0000(9) 0.0053(9)
C2 0.0214(12) 0.0172(12) 0.0164(11) 0.0079(9) 0.0060(9) 0.0057(9)
C11 0.0231(12) 0.0230(13) 0.0157(12) 0.0086(10) 0.0065(10) 0.0065(10)
C12 0.0181(11) 0.0130(11) 0.0168(12) 0.0025(9) 0.0038(9) 0.0016(9)
C5 0.0233(12) 0.0201(12) 0.0171(12) 0.0090(10) 0.0054(10) 0.0039(10)
C10 0.0207(12) 0.0192(12) 0.0182(12) 0.0069(10) 0.0081(10) 0.0035(9)
C14 0.0180(11) 0.0166(12) 0.0151(11) 0.0067(9) 0.0042(9) 0.0017(9)
C13 0.0187(12) 0.0177(12) 0.0203(12) 0.0076(10) 0.0085(9) 0.0017(9)
C17 0.0245(12) 0.0165(12) 0.0159(12) 0.0052(9) 0.0062(10) 0.0078(9)
C7 0.0187(12) 0.0207(12) 0.0135(11) 0.0086(9) 0.0086(9) 0.0038(9)
C21 0.0218(12) 0.0181(12) 0.0178(12) 0.0063(10) 0.0085(10) 0.0051(9)
C23 0.0175(12) 0.0275(14) 0.0224(13) 0.0086(11) 0.0018(10) 0.0077(10)
C22 0.0274(13) 0.0277(14) 0.0218(13) 0.0123(11) 0.0104(11) 0.0045(11)
O9 0.0173(9) 0.0263(10) 0.0318(10) 0.0116(8) 0.0074(7) 0.0087(7)
O10 0.0425(11) 0.0276(10) 0.0198(9) 0.0123(8) 0.0109(8) 0.0087(8)
N12 0.0173(10) 0.0198(11) 0.0196(11) 0.0087(8) 0.0070(8) 0.0045(8)
C26 0.0165(11) 0.0160(11) 0.0194(12) 0.0065(9) 0.0065(9) 0.0029(9)
N10 0.0197(10) 0.0201(10) 0.0180(10) 0.0073(8) 0.0081(8) 0.0049(8)
N11 0.0162(10) 0.0198(10) 0.0180(10) 0.0071(8) 0.0045(8) 0.0053(8)
N9 0.0206(10) 0.0215(11) 0.0189(10) 0.0081(8) 0.0025(8) 0.0078(8)
C28 0.0186(12) 0.0199(12) 0.0178(12) 0.0082(10) 0.0042(9) 0.0062(9)
C25 0.0164(11) 0.0144(11) 0.0176(12) 0.0040(9) 0.0049(9) 0.0027(9)
C27 0.0187(12) 0.0143(12) 0.0224(12) 0.0064(10) 0.0037(10) 0.0038(9)
C30 0.0238(13) 0.0324(15) 0.0286(14) 0.0118(12) 0.0157(11) 0.0083(11)
C24 0.0275(13) 0.0160(12) 0.0162(12) 0.0046(9) 0.0055(10) 0.0042(10)
C29 0.0296(14) 0.0264(14) 0.0205(13) 0.0094(11) 0.0000(11) 0.0096(11)

loop_
_atom_type_symbol
_atom_type_description
_atom_type_scat_dispersion_real
_atom_type_scat_dispersion_imag
_atom_type_scat_source
C C 0.0033 0.0016 'International Tables Vol C Tables 4.2.6.8 and 6.1.1.4'
H H 0.0000 0.0000 'International Tables Vol C Tables 4.2.6.8 and 6.1.1.4'
N N 0.0061 0.0033 'International Tables Vol C Tables 4.2.6.8 and 6.1.1.4'
O O 0.0106 0.0060 'International Tables Vol C Tables 4.2.6.8 and 6.1.1.4'
S S 0.1246 0.1234 'International Tables Vol C Tables 4.2.6.8 and 6.1.1.4'

loop_
_geom_angle_atom_site_label_1
_geom_angle_atom_site_label_2
_geom_angle_atom_site_label_3
_geom_angle
O2 S1 O1 118.96(11)
O2 S1 N1 109.43(10)
O1 S1 N1 102.91(10)
O2 S1 C1 108.80(10)
O1 S1 C1 109.70(11)
N1 S1 C1 106.25(11)
O4 S2 O5 119.03(10)
O4 S2 N4 108.44(10)
O5 S2 N4 102.99(10)
O4 S2 C9 109.33(10)
O5 S2 C9 109.89(10)
N4 S2 C9 106.30(10)
C21 N8 C19 106.8(2)
C21 N8 H8D 125.2(19)
C19 N8 H8D 126.8(19)
C15 N4 S2 123.70(17)
C15 N4 H4 121.3(19)
S2 N4 H4 114.9(19)
C17 N5 C20 126.9(2)
C17 N5 C22 115.88(19)
C20 N5 C22 117.26(19)
C21 N7 C18 103.64(19)
C7 N1 S1 123.56(17)
C7 N1 H1 120(2)
S1 N1 H1 116(2)
C12 N3 H3A 121(2)
C12 N3 H3B 122(2)
H3A N3 H3B 116(3)
C4 N2 H2A 118(2)
C4 N2 H2B 121(2)
H2A N2 H2B 117(3)
C7 C8 H8A 109.5
C7 C8 H8B 109.5
H8A C8 H8B 109.5
C7 C8 H8C 109.5
H8A C8 H8C 109.5
H8B C8 H8C 109.5
C17 N6 C18 118.93(19)
C17 N6 C23 120.17(19)
C18 N6 C23 120.7(2)
C14 C9 C10 120.1(2)
C14 C9 S2 120.24(17)
C10 C9 S2 119.59(17)
C18 C19 N8 105.0(2)
C18 C19 C20 123.3(2)
N8 C19 C20 131.4(2)
N7 C18 C19 111.6(2)
N7 C18 N6 126.1(2)
C19 C18 N6 122.2(2)
C15 C16 H16A 109.5
C15 C16 H16B 109.5
H16A C16 H16B 109.5
C15 C16 H16C 109.5
H16A C16 H16C 109.5
H16B C16 H16C 109.5
C5 C6 C1 120.2(2)
C5 C6 H6 119.9
C1 C6 H6 119.9
C2 C1 C6 120.1(2)
C2 C1 S1 119.66(18)
C6 C1 S1 120.19(18)
N2 C4 C3 120.4(2)
N2 C4 C5 120.9(2)
C3 C4 C5 118.7(2)
C2 C3 C4 120.8(2)
C2 C3 H3 119.6
C4 C3 H3 119.6
O7 C20 N5 121.9(2)
O7 C20 C19 127.2(2)
N5 C20 C19 110.93(19)
O6 C15 N4 121.7(2)
O6 C15 C16 122.1(2)
N4 C15 C16 116.2(2)
C3 C2 C1 119.8(2)
C3 C2 H2 120.1
C1 C2 H2 120.1
C10 C11 C12 120.9(2)
C10 C11 H11 119.6
C12 C11 H11 119.6
N3 C12 C13 120.5(2)
N3 C12 C11 121.1(2)
C13 C12 C11 118.4(2)
C6 C5 C4 120.4(2)
C6 C5 H5 119.8
C4 C5 H5 119.8
C11 C10 C9 119.7(2)
C11 C10 H10 120.1
C9 C10 H10 120.1
C13 C14 C9 120.0(2)
C13 C14 H14 120.0
C9 C14 H14 120.0
C14 C13 C12 120.8(2)
C14 C13 H13 119.6
C12 C13 H13 119.6
O8 C17 N6 122.1(2)
O8 C17 N5 120.2(2)
N6 C17 N5 117.6(2)
O3 C7 N1 121.7(2)
O3 C7 C8 122.6(2)
N1 C7 C8 115.7(2)
N8 C21 N7 112.8(2)
N8 C21 H21 123.6
N7 C21 H21 123.6
N6 C23 H23A 109.5
N6 C23 H23B 109.5
H23A C23 H23B 109.5
N6 C23 H23C 109.5
H23A C23 H23C 109.5
H23B C23 H23C 109.5
N5 C22 H22A 109.5
N5 C22 H22B 109.5
H22A C22 H22B 109.5
N5 C22 H22C 109.5
H22A C22 H22C 109.5
H22B C22 H22C 109.5
C28 N12 C26 106.8(2)
C28 N12 H12A 124(2)
C26 N12 H12A 129(2)
C25 C26 N12 105.1(2)
C25 C26 C27 123.2(2)
N12 C26 C27 131.4(2)
C25 N10 C24 119.4(2)
C25 N10 C30 120.6(2)
C24 N10 C30 119.9(2)
C28 N11 C25 103.72(19)
C24 N9 C27 127.2(2)
C24 N9 C29 116.5(2)
C27 N9 C29 116.3(2)
N11 C28 N12 112.7(2)
N11 C28 H28 123.6
N12 C28 H28 123.6
C26 C25 N11 111.6(2)
C26 C25 N10 122.4(2)
N11 C25 N10 126.0(2)
O9 C27 N9 121.8(2)
O9 C27 C26 127.4(2)
N9 C27 C26 110.7(2)
N10 C30 H30A 109.5
N10 C30 H30B 109.5
H30A C30 H30B 109.5
N10 C30 H30C 109.5
H30A C30 H30C 109.5
H30B C30 H30C 109.5
O10 C24 N10 121.8(2)
O10 C24 N9 121.4(2)
N10 C24 N9 116.8(2)
N9 C29 H29A 109.5
N9 C29 H29B 109.5
H29A C29 H29B 109.5
N9 C29 H29C 109.5
H29A C29 H29C 109.5
H29B C29 H29C 109.5

loop_
_geom_bond_atom_site_label_1
_geom_bond_atom_site_label_2
_geom_bond_distance
S1 O2 1.4280(18)
S1 O1 1.4385(17)
S1 N1 1.662(2)
S1 C1 1.738(2)
S2 O4 1.4269(17)
S2 O5 1.4366(17)
S2 N4 1.663(2)
S2 C9 1.737(2)
O3 C7 1.228(3)
O6 C15 1.228(3)
O8 C17 1.221(3)
O7 C20 1.221(3)
N8 C21 1.331(3)
N8 C19 1.381(3)
N8 H8D 0.84(3)
N4 C15 1.360(3)
N4 H4 0.83(3)
N5 C17 1.399(3)
N5 C20 1.411(3)
N5 C22 1.464(3)
N7 C21 1.340(3)
N7 C18 1.358(3)
N1 C7 1.364(3)
N1 H1 0.82(4)
N3 C12 1.352(3)
N3 H3A 0.84(3)
N3 H3B 0.86(4)
N2 C4 1.357(3)
N2 H2A 0.86(3)
N2 H2B 0.84(3)
C8 C7 1.490(3)
C8 H8A 0.9800
C8 H8B 0.9800
C8 H8C 0.9800
N6 C17 1.371(3)
N6 C18 1.374(3)
N6 C23 1.465(3)
C9 C14 1.398(3)
C9 C10 1.398(3)
C19 C18 1.365(3)
C19 C20 1.424(3)
C16 C15 1.499(3)
C16 H16A 0.9800
C16 H16B 0.9800
C16 H16C 0.9800
C6 C5 1.376(3)
C6 C1 1.394(3)
C6 H6 0.9500
C1 C2 1.391(3)
C4 C3 1.404(3)
C4 C5 1.407(3)
C3 C2 1.379(3)
C3 H3 0.9500
C2 H2 0.9500
C11 C10 1.379(3)
C11 C12 1.407(3)
C11 H11 0.9500
C12 C13 1.409(3)
C5 H5 0.9500
C10 H10 0.9500
C14 C13 1.376(3)
C14 H14 0.9500
C13 H13 0.9500
C21 H21 0.9500
C23 H23A 0.9800
C23 H23B 0.9800
C23 H23C 0.9800
C22 H22A 0.9800
C22 H22B 0.9800
C22 H22C 0.9800
O9 C27 1.218(3)
O10 C24 1.218(3)
N12 C28 1.336(3)
N12 C26 1.378(3)
N12 H12A 0.85(4)
C26 C25 1.362(3)
C26 C27 1.429(3)
N10 C25 1.368(3)
N10 C24 1.378(3)
N10 C30 1.464(3)
N11 C28 1.335(3)
N11 C25 1.361(3)
N9 C24 1.399(3)
N9 C27 1.415(3)
N9 C29 1.465(3)
C28 H28 0.9500
C30 H30A 0.9800
C30 H30B 0.9800
C30 H30C 0.9800
C29 H29A 0.9800
C29 H29B 0.9800
C29 H29C 0.9800
